data_9007686
loop_
_publ_author_name
'Radaev, S. F.'
'Simonov, V. I.'
'Kargin, Y. F.'

_publ_section_title
;Structural features of gamma-phase Bi2O3 and its place in the sillenite
 family
;
_journal_issue 5
_journal_name_full 'Acta Crystallographica, Section B'
_journal_page_first 604
_journal_page_last 609
_journal_paper_doi 10.1107/S0108768192003847
_journal_volume 48
_journal_year 1992
_amcsd_formula_title Bi2O3
_chemical_formula_structural Bi2O3
_chemical_formula_sum 'Bi2 O3'
_space_group_IT_number 197
_symmetry_space_group_name_Hall 'I 2 2 3'
_symmetry_space_group_name_H-M 'I 2 3'
_cell_angle_alpha 90
_cell_angle_beta 90
_cell_angle_gamma 90
_cell_length_a 10.2501
_cell_length_b 10.2501
_cell_length_c 10.2501
_cell_formula_units_Z 13
_cell_volume 1076.922
_exptl_crystal_density_diffrn 9.196
_database_code_amcsd 0009859
_cod_database_code 9007686

loop_
_symmetry_equiv_pos_as_xyz
x,y,z
1/2+x,1/2+y,1/2+z
-z,-x,y
1/2-z,1/2-x,1/2+y
-z,x,-y
1/2-z,1/2+x,1/2-y
z,-x,-y
1/2+z,1/2-x,1/2-y
z,x,y
1/2+z,1/2+x,1/2+y
y,-z,-x
1/2+y,1/2-z,1/2-x
-y,-z,x
1/2-y,1/2-z,1/2+x
-y,z,-x
1/2-y,1/2+z,1/2-x
y,z,x
1/2+y,1/2+z,1/2+x
-x,y,-z
1/2-x,1/2+y,1/2-z
x,-y,-z
1/2+x,1/2-y,1/2-z
-x,-y,z
1/2-x,1/2-y,1/2+z

loop_
_atom_site_label
_atom_site_fract_x
_atom_site_fract_y
_atom_site_fract_z
_atom_site_occupancy
_atom_site_U_iso_or_equiv
Bi 0.17600 0.32030 0.00960 1.00000 0.02026
BiM 0.00000 0.00000 0.00000 0.80000 0.01013
O1 0.13650 0.24760 0.50380 1.00000 0.01520
O2 0.18740 0.18740 0.18740 1.00000 0.03293
O3 0.88850 0.88850 0.88850 0.80000 0.03420

loop_
_cod_related_entry_id
_cod_related_entry_database
_cod_related_entry_code
1 ChemSpider 141426
2 AMCSD 0009859

_cod_duplicate_entry 2100844
